data_4108720
loop_
_publ_author_name
'Yasutomo Segawa'
'Yuta Suzuki'
'Makoto Yamashita'
'Kyoko Nozaki'

_publ_section_title
;
 Chemistry of Boryllithium: Synthesis, Structure, and Reactivity
;
_journal_name_full 'Journal of the American Chemical Society'
_journal_page_first 16069
_journal_page_last 16079
_journal_paper_doi 10.1021/ja8057919
_journal_volume 130
_journal_year 2008
_chemical_formula_sum 'C30 H46 B Li N2 O2'
_chemical_formula_weight 484.44
_chemical_name_systematic
; 
 ? 
;
_space_group_IT_number 61
_symmetry_cell_setting orthorhombic
_symmetry_space_group_name_Hall '-P 2ac 2ab'
_symmetry_space_group_name_H-M 'P b c a'
_atom_sites_solution_hydrogens geom
_atom_sites_solution_primary direct
_atom_sites_solution_secondary difmap
_audit_creation_method SHELXL-97
_cell_angle_alpha 90.00
_cell_angle_beta 90.00
_cell_angle_gamma 90.00
_cell_formula_units_Z 8
_cell_length_a 17.0118(11)
_cell_length_b 19.5103(11)
_cell_length_c 18.3570(11)
_cell_measurement_reflns_used 36996
_cell_measurement_temperature 103(2)
_cell_measurement_theta_max 25.00
_cell_measurement_theta_min 1.94
_cell_volume 6092.8(6)
_computing_cell_refinement HKL-2000
_computing_data_collection 'RIGAKU CrystalClear'
_computing_data_reduction HKL-2000
_computing_molecular_graphics ORTEP-III
_computing_structure_refinement 'SHELXL-97 (Sheldrick, 1997)'
_computing_structure_solution SIR-97
_diffrn_ambient_temperature 103(2)
_diffrn_detector_area_resol_mean 7.31
_diffrn_measured_fraction_theta_full 0.998
_diffrn_measured_fraction_theta_max 0.998
_diffrn_measurement_device_type 'RIGAKU/MSC Meacury CCD'
_diffrn_measurement_method 'omega scans'
_diffrn_radiation_monochromator graphite
_diffrn_radiation_source 'fine-focus sealed tube'
_diffrn_radiation_type MoK\a
_diffrn_radiation_wavelength 0.71069
_diffrn_reflns_av_R_equivalents 0.0460
_diffrn_reflns_av_sigmaI/netI 0.0264
_diffrn_reflns_limit_h_max 20
_diffrn_reflns_limit_h_min -19
_diffrn_reflns_limit_k_max 23
_diffrn_reflns_limit_k_min -23
_diffrn_reflns_limit_l_max 21
_diffrn_reflns_limit_l_min -21
_diffrn_reflns_number 36996
_diffrn_reflns_theta_full 25.00
_diffrn_reflns_theta_max 25.00
_diffrn_reflns_theta_min 1.94
_exptl_absorpt_coefficient_mu 0.064
_exptl_absorpt_correction_T_max 0.9780
_exptl_absorpt_correction_T_min 0.9566
_exptl_absorpt_correction_type multi-scan
_exptl_absorpt_process_details 'Jacobson, R. (1998) Private communication'
_exptl_crystal_colour platelet
_exptl_crystal_density_diffrn 1.056
_exptl_crystal_description colorless
_exptl_crystal_F_000 2112
_exptl_crystal_size_max 0.60
_exptl_crystal_size_mid 0.50
_exptl_crystal_size_min 0.25
_refine_diff_density_max 0.435
_refine_diff_density_min -0.295
_refine_diff_density_rms 0.064
_refine_ls_extinction_method none
_refine_ls_goodness_of_fit_ref 1.071
_refine_ls_hydrogen_treatment mixed
_refine_ls_matrix_type full
_refine_ls_number_parameters 384
_refine_ls_number_reflns 5355
_refine_ls_number_restraints 0
_refine_ls_restrained_S_all 1.071
_refine_ls_R_factor_all 0.1036
_refine_ls_R_factor_gt 0.0814
_refine_ls_shift/su_max 0.001
_refine_ls_shift/su_mean 0.000
_refine_ls_structure_factor_coef Fsqd
_refine_ls_weighting_details 'calc w=1/[\s^2^(Fo^2^)+(0.1361P)^2^+5.6085P] where P=(Fo^2^+2Fc^2^)/3'
_refine_ls_weighting_scheme calc
_refine_ls_wR_factor_gt 0.2329
_refine_ls_wR_factor_ref 0.2575
_reflns_number_gt 3964
_reflns_number_total 5355
_reflns_threshold_expression >2sigma(I)
_cod_data_source_file ja8057919_si_002_04.cif
_cod_data_source_block (35aDME)2
_cod_database_code 4108720

loop_
_symmetry_equiv_pos_as_xyz
'x, y, z'
'-x+1/2, -y, z+1/2'
'x+1/2, -y+1/2, -z'
'-x, y+1/2, -z+1/2'
'-x, -y, -z'
'x-1/2, y, -z-1/2'
'-x-1/2, y-1/2, z'
'x, -y-1/2, z-1/2'

loop_
_atom_site_label
_atom_site_type_symbol
_atom_site_fract_x
_atom_site_fract_y
_atom_site_fract_z
_atom_site_U_iso_or_equiv
_atom_site_adp_type
_atom_site_occupancy
_atom_site_symmetry_multiplicity
_atom_site_calc_flag
_atom_site_refinement_flags
_atom_site_disorder_assembly
_atom_site_disorder_group
B1 B 0.85903(19) 0.09054(16) 0.10806(17) 0.0349(7) Uani 1 1 d . . .
N1 N 0.78731(14) 0.07081(12) 0.14721(13) 0.0384(6) Uani 1 1 d . . .
C1 C 0.74457(19) 0.12895(16) 0.16922(19) 0.0474(8) Uani 1 1 d . . .
H1 H 0.696(2) 0.1259(17) 0.1966(18) 0.048(9) Uiso 1 1 d . . .
C2 C 0.78271(18) 0.18468(17) 0.14778(19) 0.0475(8) Uani 1 1 d . . .
H2 H 0.772(2) 0.232(2) 0.156(2) 0.065(11) Uiso 1 1 d . . .
N2 N 0.85117(13) 0.16523(12) 0.11207(14) 0.0386(6) Uani 1 1 d . . .
Li1 Li 0.9689(3) 0.0354(3) 0.0659(3) 0.0456(12) Uani 1 1 d . . .
C3 C 0.75590(17) 0.00408(14) 0.16097(16) 0.0389(7) Uani 1 1 d . . .
C4 C 0.68606(18) -0.01624(16) 0.12650(17) 0.0446(7) Uani 1 1 d . . .
C5 C 0.6556(2) -0.08117(18) 0.1421(2) 0.0533(9) Uani 1 1 d . . .
H3 H 0.611(3) -0.095(2) 0.121(3) 0.085(14) Uiso 1 1 d . . .
C6 C 0.6919(2) -0.12348(19) 0.1901(2) 0.0609(10) Uani 1 1 d . . .
H4 H 0.673(2) -0.169(2) 0.200(2) 0.067(11) Uiso 1 1 d . . .
C7 C 0.7600(2) -0.10444(18) 0.2232(2) 0.0577(9) Uani 1 1 d . . .
H5 H 0.784(2) -0.130(2) 0.257(2) 0.058(10) Uiso 1 1 d . . .
C8 C 0.79431(18) -0.03960(17) 0.21018(17) 0.0462(8) Uani 1 1 d . . .
C9 C 0.64337(19) 0.02919(19) 0.07209(19) 0.0531(8) Uani 1 1 d . . .
H6 H 0.6705 0.0746 0.0702 0.064 Uiso 1 1 calc R . .
C10 C 0.5590(2) 0.0404(3) 0.0957(3) 0.0804(13) Uani 1 1 d . . .
H7 H 0.5319 -0.0038 0.0985 0.121 Uiso 1 1 calc R . .
H8 H 0.5323 0.0699 0.0602 0.121 Uiso 1 1 calc R . .
H9 H 0.5582 0.0625 0.1436 0.121 Uiso 1 1 calc R . .
C11 C 0.6449(3) -0.0022(3) -0.0029(2) 0.0906(15) Uani 1 1 d . . .
H10 H 0.6985 -0.0001 -0.0224 0.136 Uiso 1 1 calc R . .
H11 H 0.6094 0.0233 -0.0351 0.136 Uiso 1 1 calc R . .
H12 H 0.6280 -0.0501 -0.0001 0.136 Uiso 1 1 calc R . .
C12 C 0.8681(2) -0.01653(18) 0.24930(18) 0.0530(8) Uani 1 1 d . . .
H13 H 0.9032 0.0048 0.2120 0.064 Uiso 1 1 calc R . .
C13 C 0.9139(2) -0.0752(2) 0.2845(2) 0.0692(11) Uani 1 1 d . . .
H14 H 0.8841 -0.0932 0.3259 0.104 Uiso 1 1 calc R . .
H15 H 0.9649 -0.0582 0.3014 0.104 Uiso 1 1 calc R . .
H16 H 0.9221 -0.1117 0.2486 0.104 Uiso 1 1 calc R . .
C14 C 0.8492(2) 0.0390(2) 0.3060(2) 0.0663(10) Uani 1 1 d . . .
H17 H 0.8257 0.0787 0.2817 0.100 Uiso 1 1 calc R . .
H18 H 0.8977 0.0530 0.3307 0.100 Uiso 1 1 calc R . .
H19 H 0.8121 0.0207 0.3419 0.100 Uiso 1 1 calc R . .
C15 C 0.90416(16) 0.21458(14) 0.08207(18) 0.0412(7) Uani 1 1 d . . .
C16 C 0.97632(18) 0.22634(16) 0.1178(2) 0.0498(8) Uani 1 1 d . . .
C17 C 1.0298(2) 0.27096(19) 0.0852(3) 0.0653(11) Uani 1 1 d . . .
H20 H 1.078(3) 0.279(2) 0.108(3) 0.086(14) Uiso 1 1 d . . .
C18 C 1.0128(2) 0.3033(2) 0.0225(3) 0.0710(12) Uani 1 1 d . . .
H21 H 1.054(3) 0.332(3) 0.007(3) 0.100(16) Uiso 1 1 d . . .
C19 C 0.9413(3) 0.29338(18) -0.0115(2) 0.0618(10) Uani 1 1 d . . .
H22 H 0.924(2) 0.3131(18) -0.055(2) 0.053(10) Uiso 1 1 d . . .
C20 C 0.88548(19) 0.24831(16) 0.01727(19) 0.0480(8) Uani 1 1 d . A .
C21 C 0.9947(2) 0.19286(18) 0.1901(2) 0.0576(9) Uani 1 1 d . . .
H23 H 0.9757 0.1444 0.1873 0.069 Uiso 1 1 calc R . .
C22 C 0.9506(3) 0.2272(2) 0.2508(2) 0.0721(11) Uani 1 1 d . . .
H24 H 0.9653 0.2757 0.2528 0.108 Uiso 1 1 calc R . .
H25 H 0.9639 0.2050 0.2971 0.108 Uiso 1 1 calc R . .
H26 H 0.8940 0.2231 0.2420 0.108 Uiso 1 1 calc R . .
C23 C 1.0814(2) 0.1907(2) 0.2079(3) 0.0800(13) Uani 1 1 d . . .
H27 H 1.1095 0.1660 0.1694 0.120 Uiso 1 1 calc R . .
H28 H 1.0892 0.1671 0.2545 0.120 Uiso 1 1 calc R . .
H29 H 1.1018 0.2376 0.2113 0.120 Uiso 1 1 calc R . .
C24 C 0.8073(2) 0.23679(19) -0.0210(2) 0.0569(9) Uani 1 1 d . . .
H30 H 0.7675 0.2256 0.0173 0.068 Uiso 0.564(17) 1 calc PR A 1
H31 H 0.7846 0.1965 0.0054 0.068 Uiso 0.436(17) 1 calc PR A 2
C25 C 0.8086(6) 0.1801(5) -0.0721(6) 0.066(3) Uani 0.564(17) 1 d P A 1
H32 H 0.7565 0.1749 -0.0942 0.100 Uiso 0.564(17) 1 calc PR A 1
H33 H 0.8227 0.1379 -0.0463 0.100 Uiso 0.564(17) 1 calc PR A 1
H34 H 0.8475 0.1894 -0.1102 0.100 Uiso 0.564(17) 1 calc PR A 1
C26 C 0.7789(5) 0.3046(4) -0.0609(7) 0.065(3) Uani 0.564(17) 1 d P A 1
H35 H 0.7773 0.3425 -0.0259 0.098 Uiso 0.564(17) 1 calc PR A 1
H36 H 0.7263 0.2973 -0.0812 0.098 Uiso 0.564(17) 1 calc PR A 1
H37 H 0.8156 0.3158 -0.1003 0.098 Uiso 0.564(17) 1 calc PR A 1
C27 C 1.0157(2) 0.11550(18) -0.0725(2) 0.0618(10) Uani 1 1 d . . .
H38 H 1.0099 0.1591 -0.0466 0.093 Uiso 1 1 calc R . .
H39 H 0.9650 0.1022 -0.0936 0.093 Uiso 1 1 calc R . .
H40 H 1.0546 0.1207 -0.1115 0.093 Uiso 1 1 calc R . .
O1 O 1.04170(12) 0.06299(11) -0.02201(12) 0.0467(6) Uani 1 1 d . . .
C28 C 1.1178(2) 0.08069(19) 0.0065(2) 0.0579(9) Uani 1 1 d . . .
H41 H 1.1171 0.1281 0.0258 0.069 Uiso 1 1 calc R . .
H42 H 1.1579 0.0780 -0.0325 0.069 Uiso 1 1 calc R . .
C29 C 1.13711(19) 0.0307(2) 0.0665(2) 0.0592(9) Uani 1 1 d . . .
H43 H 1.1452 -0.0156 0.0460 0.071 Uiso 1 1 calc R . .
H44 H 1.1860 0.0449 0.0917 0.071 Uiso 1 1 calc R . .
O2 O 1.07266(13) 0.02999(14) 0.11704(13) 0.0587(7) Uani 1 1 d . . .
C30 C 1.0949(2) 0.0030(3) 0.1859(2) 0.0721(11) Uani 1 1 d . . .
H45 H 1.1111 -0.0449 0.1801 0.108 Uiso 1 1 calc R . .
H46 H 1.0501 0.0054 0.2194 0.108 Uiso 1 1 calc R . .
H47 H 1.1387 0.0298 0.2056 0.108 Uiso 1 1 calc R . .
C31 C 0.8150(13) 0.2111(16) -0.0985(9) 0.132(9) Uani 0.436(17) 1 d P A 2
H48 H 0.8500 0.1711 -0.0995 0.197 Uiso 0.436(17) 1 calc PR A 2
H49 H 0.8370 0.2474 -0.1292 0.197 Uiso 0.436(17) 1 calc PR A 2
H50 H 0.7631 0.1980 -0.1170 0.197 Uiso 0.436(17) 1 calc PR A 2
C32 C 0.7489(9) 0.2898(7) -0.0100(11) 0.095(6) Uani 0.436(17) 1 d P A 2
H51 H 0.7004 0.2773 -0.0355 0.143 Uiso 0.436(17) 1 calc PR A 2
H52 H 0.7687 0.3334 -0.0292 0.143 Uiso 0.436(17) 1 calc PR A 2
H53 H 0.7381 0.2946 0.0422 0.143 Uiso 0.436(17) 1 calc PR A 2

loop_
_atom_site_aniso_label
_atom_site_aniso_U_11
_atom_site_aniso_U_22
_atom_site_aniso_U_33
_atom_site_aniso_U_23
_atom_site_aniso_U_13
_atom_site_aniso_U_12
B1 0.0335(16) 0.0350(16) 0.0362(16) -0.0007(13) -0.0020(13) 0.0011(13)
N1 0.0340(13) 0.0346(12) 0.0464(14) -0.0037(11) 0.0049(11) 0.0030(10)
C1 0.0371(16) 0.0436(17) 0.062(2) -0.0052(15) 0.0144(15) 0.0034(13)
C2 0.0369(16) 0.0406(17) 0.065(2) -0.0077(15) 0.0072(15) 0.0063(13)
N2 0.0290(12) 0.0352(12) 0.0517(14) -0.0016(11) 0.0071(10) 0.0020(9)
Li1 0.040(3) 0.048(3) 0.049(3) -0.004(2) 0.004(2) 0.009(2)
C3 0.0367(15) 0.0381(14) 0.0420(16) -0.0022(13) 0.0098(13) 0.0013(12)
C4 0.0422(17) 0.0467(17) 0.0448(17) -0.0064(13) 0.0074(13) -0.0025(13)
C5 0.049(2) 0.0481(19) 0.063(2) -0.0094(16) 0.0092(17) -0.0077(15)
C6 0.061(2) 0.0428(19) 0.079(3) 0.0001(18) 0.020(2) -0.0040(16)
C7 0.065(2) 0.0488(19) 0.060(2) 0.0132(17) 0.0134(19) 0.0111(17)
C8 0.0440(17) 0.0501(18) 0.0447(17) 0.0005(14) 0.0082(14) 0.0050(13)
C9 0.0409(17) 0.061(2) 0.058(2) 0.0040(16) 0.0003(15) -0.0053(15)
C10 0.056(2) 0.099(3) 0.086(3) 0.025(3) 0.008(2) 0.016(2)
C11 0.082(3) 0.134(4) 0.056(2) 0.004(3) 0.005(2) 0.024(3)
C12 0.0528(19) 0.063(2) 0.0432(17) 0.0068(16) 0.0040(15) 0.0078(16)
C13 0.066(2) 0.082(3) 0.060(2) 0.017(2) -0.0037(19) 0.016(2)
C14 0.066(2) 0.080(3) 0.053(2) -0.0005(19) -0.0064(18) 0.006(2)
C15 0.0331(15) 0.0309(14) 0.0597(19) -0.0020(13) 0.0060(14) 0.0044(11)
C16 0.0358(16) 0.0368(16) 0.077(2) -0.0043(15) 0.0009(15) 0.0017(13)
C17 0.043(2) 0.049(2) 0.104(3) 0.002(2) -0.003(2) -0.0069(16)
C18 0.054(2) 0.047(2) 0.112(4) 0.009(2) 0.016(2) -0.0100(17)
C19 0.075(3) 0.0445(19) 0.066(2) 0.0094(17) 0.017(2) 0.0094(17)
C20 0.0482(18) 0.0387(15) 0.057(2) -0.0021(14) 0.0093(15) 0.0073(14)
C21 0.0464(19) 0.0516(19) 0.075(2) -0.0042(17) -0.0152(17) 0.0054(15)
C22 0.072(3) 0.079(3) 0.065(2) 0.004(2) -0.012(2) 0.010(2)
C23 0.060(2) 0.086(3) 0.094(3) -0.013(3) -0.024(2) 0.017(2)
C24 0.057(2) 0.059(2) 0.055(2) 0.0001(16) -0.0031(16) 0.0118(16)
C25 0.070(5) 0.065(5) 0.064(7) -0.012(4) -0.028(5) 0.014(4)
C26 0.052(4) 0.054(4) 0.090(7) 0.012(4) -0.007(4) 0.016(3)
C27 0.079(3) 0.0488(19) 0.057(2) 0.0067(16) 0.0067(19) 0.0090(18)
O1 0.0420(12) 0.0435(12) 0.0546(13) -0.0037(10) 0.0038(10) 0.0036(9)
C28 0.0419(18) 0.061(2) 0.071(2) -0.0125(18) 0.0099(16) -0.0097(16)
C29 0.0379(17) 0.075(2) 0.064(2) -0.0105(19) 0.0004(16) 0.0082(16)
O2 0.0436(13) 0.0798(17) 0.0526(14) -0.0049(12) -0.0012(11) 0.0132(12)
C30 0.061(2) 0.101(3) 0.055(2) -0.001(2) -0.0093(18) 0.015(2)
C31 0.129(13) 0.21(3) 0.059(10) -0.020(11) -0.014(9) 0.064(16)
C32 0.083(9) 0.077(8) 0.125(14) -0.029(9) -0.015(9) 0.029(7)

loop_
_atom_type_symbol
_atom_type_description
_atom_type_scat_dispersion_real
_atom_type_scat_dispersion_imag
_atom_type_scat_source
C C 0.0033 0.0016 'International Tables Vol C Tables 4.2.6.8 and 6.1.1.4'
H H 0.0000 0.0000 'International Tables Vol C Tables 4.2.6.8 and 6.1.1.4'
Li Li -0.0003 0.0001 'International Tables Vol C Tables 4.2.6.8 and 6.1.1.4'
B B 0.0013 0.0007 'International Tables Vol C Tables 4.2.6.8 and 6.1.1.4'
N N 0.0061 0.0033 'International Tables Vol C Tables 4.2.6.8 and 6.1.1.4'
O O 0.0106 0.0060 'International Tables Vol C Tables 4.2.6.8 and 6.1.1.4'

loop_
_geom_angle_atom_site_label_1
_geom_angle_atom_site_label_2
_geom_angle_atom_site_label_3
_geom_angle
_geom_angle_site_symmetry_1
_geom_angle_site_symmetry_3
N2 B1 N1 99.2(2) . .
N2 B1 Li1 123.9(2) . .
N1 B1 Li1 136.1(2) . .
C1 N1 C3 119.4(2) . .
C1 N1 B1 111.0(2) . .
C3 N1 B1 129.5(2) . .
C2 C1 N1 108.9(3) . .
C2 C1 H1 128(2) . .
N1 C1 H1 123(2) . .
C1 C2 N2 109.0(3) . .
C1 C2 H2 131(2) . .
N2 C2 H2 119(2) . .
C2 N2 C15 121.8(2) . .
C2 N2 B1 111.8(2) . .
C15 N2 B1 126.4(2) . .
O2 Li1 O1 102.0(2) . 5_755
O2 Li1 O1 81.6(2) . .
O1 Li1 O1 89.4(2) 5_755 .
O2 Li1 B1 125.8(3) . .
O1 Li1 B1 119.4(3) 5_755 .
O1 Li1 B1 128.3(3) . .
O2 Li1 Li1 92.5(2) . 5_755
O1 Li1 Li1 44.90(15) 5_755 5_755
O1 Li1 Li1 44.53(15) . 5_755
B1 Li1 Li1 141.4(3) . 5_755
C4 C3 C8 120.9(3) . .
C4 C3 N1 119.6(3) . .
C8 C3 N1 119.5(3) . .
C5 C4 C3 118.5(3) . .
C5 C4 C9 119.1(3) . .
C3 C4 C9 122.4(3) . .
C6 C5 C4 121.0(4) . .
C6 C5 H3 119(3) . .
C4 C5 H3 120(3) . .
C5 C6 C7 120.8(4) . .
C5 C6 H4 122(2) . .
C7 C6 H4 117(2) . .
C6 C7 C8 121.4(4) . .
C6 C7 H5 123(2) . .
C8 C7 H5 115(2) . .
C3 C8 C7 117.4(3) . .
C3 C8 C12 120.7(3) . .
C7 C8 C12 121.9(3) . .
C11 C9 C10 109.7(4) . .
C11 C9 C4 110.8(3) . .
C10 C9 C4 110.4(3) . .
C11 C9 H6 108.6 . .
C10 C9 H6 108.6 . .
C4 C9 H6 108.6 . .
C9 C10 H7 109.5 . .
C9 C10 H8 109.5 . .
H7 C10 H8 109.5 . .
C9 C10 H9 109.5 . .
H7 C10 H9 109.5 . .
H8 C10 H9 109.5 . .
C9 C11 H10 109.5 . .
C9 C11 H11 109.5 . .
H10 C11 H11 109.5 . .
C9 C11 H12 109.5 . .
H10 C11 H12 109.5 . .
H11 C11 H12 109.5 . .
C8 C12 C13 113.6(3) . .
C8 C12 C14 111.0(3) . .
C13 C12 C14 110.4(3) . .
C8 C12 H13 107.2 . .
C13 C12 H13 107.2 . .
C14 C12 H13 107.2 . .
C12 C13 H14 109.5 . .
C12 C13 H15 109.5 . .
H14 C13 H15 109.5 . .
C12 C13 H16 109.5 . .
H14 C13 H16 109.5 . .
H15 C13 H16 109.5 . .
C12 C14 H17 109.5 . .
C12 C14 H18 109.5 . .
H17 C14 H18 109.5 . .
C12 C14 H19 109.5 . .
H17 C14 H19 109.5 . .
H18 C14 H19 109.5 . .
C20 C15 C16 121.2(3) . .
C20 C15 N2 120.1(3) . .
C16 C15 N2 118.6(3) . .
C17 C16 C15 118.0(3) . .
C17 C16 C21 120.8(3) . .
C15 C16 C21 121.2(3) . .
C18 C17 C16 121.4(4) . .
C18 C17 H20 119(3) . .
C16 C17 H20 119(3) . .
C17 C18 C19 120.7(4) . .
C17 C18 H21 112(3) . .
C19 C18 H21 127(3) . .
C18 C19 C20 121.0(4) . .
C18 C19 H22 127(2) . .
C20 C19 H22 112(2) . .
C15 C20 C19 117.6(3) . .
C15 C20 C24 121.5(3) . .
C19 C20 C24 120.8(3) . .
C22 C21 C16 110.9(3) . .
C22 C21 C23 109.8(3) . .
C16 C21 C23 113.8(3) . .
C22 C21 H23 107.4 . .
C16 C21 H23 107.4 . .
C23 C21 H23 107.4 . .
C21 C22 H24 109.5 . .
C21 C22 H25 109.5 . .
H24 C22 H25 109.5 . .
C21 C22 H26 109.5 . .
H24 C22 H26 109.5 . .
H25 C22 H26 109.5 . .
C21 C23 H27 109.5 . .
C21 C23 H28 109.5 . .
H27 C23 H28 109.5 . .
C21 C23 H29 109.5 . .
H27 C23 H29 109.5 . .
H28 C23 H29 109.5 . .
C32 C24 C25 130.2(7) . .
C32 C24 C31 115.3(10) . .
C25 C24 C31 30.5(10) . .
C32 C24 C20 115.5(6) . .
C25 C24 C20 113.4(5) . .
C31 C24 C20 114.0(9) . .
C32 C24 C26 42.3(7) . .
C25 C24 C26 109.9(5) . .
C31 C24 C26 82.4(10) . .
C20 C24 C26 110.9(4) . .
C32 C24 H30 66.0 . .
C25 C24 H30 107.5 . .
C31 C24 H30 130.4 . .
C20 C24 H30 107.5 . .
C26 C24 H30 107.5 . .
C32 C24 H31 103.2 . .
C25 C24 H31 73.8 . .
C31 C24 H31 103.2 . .
C20 C24 H31 103.2 . .
C26 C24 H31 139.6 . .
H30 C24 H31 39.4 . .
C24 C25 H32 109.5 . .
C24 C25 H33 109.5 . .
H32 C25 H33 109.5 . .
C24 C25 H34 109.5 . .
H32 C25 H34 109.5 . .
H33 C25 H34 109.5 . .
C24 C26 H35 109.5 . .
C24 C26 H36 109.5 . .
H35 C26 H36 109.5 . .
C24 C26 H37 109.5 . .
H35 C26 H37 109.5 . .
H36 C26 H37 109.5 . .
O1 C27 H38 109.5 . .
O1 C27 H39 109.5 . .
H38 C27 H39 109.5 . .
O1 C27 H40 109.5 . .
H38 C27 H40 109.5 . .
H39 C27 H40 109.5 . .
C28 O1 C27 109.7(3) . .
C28 O1 Li1 116.0(2) . 5_755
C27 O1 Li1 112.1(2) . 5_755
C28 O1 Li1 108.2(2) . .
C27 O1 Li1 119.4(2) . .
Li1 O1 Li1 90.6(2) 5_755 .
O1 C28 C29 107.9(3) . .
O1 C28 H41 110.1 . .
C29 C28 H41 110.1 . .
O1 C28 H42 110.1 . .
C29 C28 H42 110.1 . .
H41 C28 H42 108.4 . .
O2 C29 C28 108.2(3) . .
O2 C29 H43 110.1 . .
C28 C29 H43 110.1 . .
O2 C29 H44 110.1 . .
C28 C29 H44 110.1 . .
H43 C29 H44 108.4 . .
C30 O2 C29 112.0(3) . .
C30 O2 Li1 132.2(3) . .
C29 O2 Li1 111.7(2) . .
O2 C30 H45 109.5 . .
O2 C30 H46 109.5 . .
H45 C30 H46 109.5 . .
O2 C30 H47 109.5 . .
H45 C30 H47 109.5 . .
H46 C30 H47 109.5 . .
C24 C31 H48 109.5 . .
C24 C31 H49 109.5 . .
H48 C31 H49 109.5 . .
C24 C31 H50 109.5 . .
H48 C31 H50 109.5 . .
H49 C31 H50 109.5 . .
C24 C32 H51 109.5 . .
C24 C32 H52 109.5 . .
H51 C32 H52 109.5 . .
C24 C32 H53 109.5 . .
H51 C32 H53 109.5 . .
H52 C32 H53 109.5 . .

loop_
_geom_bond_atom_site_label_1
_geom_bond_atom_site_label_2
_geom_bond_distance
_geom_bond_site_symmetry_2
B1 N2 1.465(4) .
B1 N1 1.467(4) .
B1 Li1 2.291(6) .
N1 C1 1.407(4) .
N1 C3 1.430(4) .
C1 C2 1.326(5) .
C1 H1 0.97(3) .
C2 N2 1.389(4) .
C2 H2 0.96(4) .
N2 C15 1.429(4) .
Li1 O2 2.002(6) .
Li1 O1 2.090(6) 5_755
Li1 O1 2.104(6) .
Li1 Li1 2.980(10) 5_755
C3 C4 1.403(4) .
C3 C8 1.403(4) .
C4 C5 1.398(5) .
C4 C9 1.520(5) .
C5 C6 1.356(6) .
C5 H3 0.90(5) .
C6 C7 1.359(6) .
C6 H4 0.96(4) .
C7 C8 1.414(5) .
C7 H5 0.89(4) .
C8 C12 1.514(5) .
C9 C11 1.507(6) .
C9 C10 1.516(5) .
C9 H6 1.0000 .
C10 H7 0.9800 .
C10 H8 0.9800 .
C10 H9 0.9800 .
C11 H10 0.9800 .
C11 H11 0.9800 .
C11 H12 0.9800 .
C12 C13 1.528(5) .
C12 C14 1.537(5) .
C12 H13 1.0000 .
C13 H14 0.9800 .
C13 H15 0.9800 .
C13 H16 0.9800 .
C14 H17 0.9800 .
C14 H18 0.9800 .
C14 H19 0.9800 .
C15 C20 1.396(5) .
C15 C16 1.411(4) .
C16 C17 1.394(5) .
C16 C21 1.511(5) .
C17 C18 1.344(6) .
C17 H20 0.94(5) .
C18 C19 1.382(6) .
C18 H21 0.94(5) .
C19 C20 1.398(5) .
C19 H22 0.94(4) .
C20 C24 1.521(5) .
C21 C22 1.500(6) .
C21 C23 1.513(5) .
C21 H23 1.0000 .
C22 H24 0.9800 .
C22 H25 0.9800 .
C22 H26 0.9800 .
C23 H27 0.9800 .
C23 H28 0.9800 .
C23 H29 0.9800 .
C24 C32 1.448(11) .
C24 C25 1.449(10) .
C24 C31 1.515(17) .
C24 C26 1.588(8) .
C24 H30 1.0000 .
C24 H31 1.0000 .
C25 H32 0.9800 .
C25 H33 0.9800 .
C25 H34 0.9800 .
C26 H35 0.9800 .
C26 H36 0.9800 .
C26 H37 0.9800 .
C27 O1 1.451(4) .
C27 H38 0.9800 .
C27 H39 0.9800 .
C27 H40 0.9800 .
O1 C28 1.438(4) .
O1 Li1 2.090(6) 5_755
C28 C29 1.508(5) .
C28 H41 0.9900 .
C28 H42 0.9900 .
C29 O2 1.436(4) .
C29 H43 0.9900 .
C29 H44 0.9900 .
O2 C30 1.420(4) .
C30 H45 0.9800 .
C30 H46 0.9800 .
C30 H47 0.9800 .
C31 H48 0.9800 .
C31 H49 0.9800 .
C31 H50 0.9800 .
C32 H51 0.9800 .
C32 H52 0.9800 .
C32 H53 0.9800 .

loop_
_geom_torsion_atom_site_label_1
_geom_torsion_atom_site_label_2
_geom_torsion_atom_site_label_3
_geom_torsion_atom_site_label_4
_geom_torsion
_geom_torsion_site_symmetry_1
_geom_torsion_site_symmetry_4
N2 B1 N1 C1 0.7(3) . .
Li1 B1 N1 C1 170.7(3) . .
N2 B1 N1 C3 177.0(3) . .
Li1 B1 N1 C3 -13.0(5) . .
C3 N1 C1 C2 -176.9(3) . .
B1 N1 C1 C2 -0.2(4) . .
N1 C1 C2 N2 -0.5(4) . .
C1 C2 N2 C15 179.4(3) . .
C1 C2 N2 B1 1.1(4) . .
N1 B1 N2 C2 -1.1(3) . .
Li1 B1 N2 C2 -172.7(3) . .
N1 B1 N2 C15 -179.3(3) . .
Li1 B1 N2 C15 9.1(4) . .
N2 B1 Li1 O2 71.2(4) . .
N1 B1 Li1 O2 -96.9(4) . .
N2 B1 Li1 O1 -154.3(3) . 5_755
N1 B1 Li1 O1 37.7(5) . 5_755
N2 B1 Li1 O1 -38.8(5) . .
N1 B1 Li1 O1 153.2(3) . .
N2 B1 Li1 Li1 -100.9(5) . 5_755
N1 B1 Li1 Li1 91.0(6) . 5_755
C1 N1 C3 C4 64.8(4) . .
B1 N1 C3 C4 -111.2(3) . .
C1 N1 C3 C8 -113.6(3) . .
B1 N1 C3 C8 70.3(4) . .
C8 C3 C4 C5 -0.2(4) . .
N1 C3 C4 C5 -178.6(3) . .
C8 C3 C4 C9 -179.1(3) . .
N1 C3 C4 C9 2.5(4) . .
C3 C4 C5 C6 0.8(5) . .
C9 C4 C5 C6 179.8(3) . .
C4 C5 C6 C7 -1.5(6) . .
C5 C6 C7 C8 1.5(6) . .
C4 C3 C8 C7 0.2(4) . .
N1 C3 C8 C7 178.6(3) . .
C4 C3 C8 C12 -177.8(3) . .
N1 C3 C8 C12 0.6(4) . .
C6 C7 C8 C3 -0.8(5) . .
C6 C7 C8 C12 177.1(3) . .
C5 C4 C9 C11 -64.9(4) . .
C3 C4 C9 C11 114.0(4) . .
C5 C4 C9 C10 56.9(4) . .
C3 C4 C9 C10 -124.2(4) . .
C3 C8 C12 C13 -164.7(3) . .
C7 C8 C12 C13 17.4(4) . .
C3 C8 C12 C14 70.2(4) . .
C7 C8 C12 C14 -107.7(4) . .
C2 N2 C15 C20 -75.7(4) . .
B1 N2 C15 C20 102.4(3) . .
C2 N2 C15 C16 106.6(3) . .
B1 N2 C15 C16 -75.4(4) . .
C20 C15 C16 C17 -2.2(5) . .
N2 C15 C16 C17 175.5(3) . .
C20 C15 C16 C21 176.6(3) . .
N2 C15 C16 C21 -5.7(4) . .
C15 C16 C17 C18 1.6(5) . .
C21 C16 C17 C18 -177.2(4) . .
C16 C17 C18 C19 0.3(6) . .
C17 C18 C19 C20 -1.6(6) . .
C16 C15 C20 C19 0.9(4) . .
N2 C15 C20 C19 -176.7(3) . .
C16 C15 C20 C24 -179.0(3) . .
N2 C15 C20 C24 3.3(4) . .
C18 C19 C20 C15 1.0(5) . .
C18 C19 C20 C24 -179.1(3) . .
C17 C16 C21 C22 103.2(4) . .
C15 C16 C21 C22 -75.5(4) . .
C17 C16 C21 C23 -21.1(5) . .
C15 C16 C21 C23 160.2(3) . .
C15 C20 C24 C32 101.2(11) . .
C19 C20 C24 C32 -78.8(11) . .
C15 C20 C24 C25 -88.6(6) . .
C19 C20 C24 C25 91.5(7) . .
C15 C20 C24 C31 -122.0(14) . .
C19 C20 C24 C31 58.1(14) . .
C15 C20 C24 C26 147.2(6) . .
C19 C20 C24 C26 -32.8(6) . .
O2 Li1 O1 C28 -15.5(3) . .
O1 Li1 O1 C28 -117.7(2) 5_755 .
B1 Li1 O1 C28 114.2(3) . .
Li1 Li1 O1 C28 -117.7(2) 5_755 .
O2 Li1 O1 C27 -141.8(3) . .
O1 Li1 O1 C27 115.9(3) 5_755 .
B1 Li1 O1 C27 -12.2(5) . .
Li1 Li1 O1 C27 115.9(3) 5_755 .
O2 Li1 O1 Li1 102.2(2) . 5_755
O1 Li1 O1 Li1 0.0 5_755 5_755
B1 Li1 O1 Li1 -128.1(4) . 5_755
C27 O1 C28 C29 171.7(3) . .
Li1 O1 C28 C29 -60.0(3) 5_755 .
Li1 O1 C28 C29 39.9(3) . .
O1 C28 C29 O2 -52.4(4) . .
C28 C29 O2 C30 -160.7(3) . .
C28 C29 O2 Li1 39.1(4) . .
O1 Li1 O2 C30 -80.9(4) 5_755 .
O1 Li1 O2 C30 -168.5(3) . .
B1 Li1 O2 C30 59.7(5) . .
Li1 Li1 O2 C30 -125.2(4) 5_755 .
O1 Li1 O2 C29 74.0(3) 5_755 .
O1 Li1 O2 C29 -13.6(3) . .
B1 Li1 O2 C29 -145.4(3) . .
Li1 Li1 O2 C29 29.7(3) 5_755 .
